data_4134274
loop_
_publ_author_name
'Zhang, Han-Yue'
'Song, Xian-Jiang'
'Chen, Xiao-Gang'
'Zhang, Zhi-Xu'
'You, Yu-Meng'
'Tang, Yuan-Yuan'
'Xiong, Ren-Gen'

_publ_section_title
;
 Observation of vortex domains in a two-dimensional lead iodide perovskite
 ferroelectric.
;
_journal_name_full 'Journal of the American Chemical Society'
_journal_paper_doi 10.1021/jacs.0c00371
_journal_year 2020
_chemical_formula_moiety 'C5 H9 F N, I3 Pb'
_chemical_formula_sum 'C5 H9 F I3 N Pb'
_chemical_formula_weight 690.03
_space_group_crystal_system orthorhombic
_space_group_IT_number 63
_space_group_name_Hall '-C 2c 2'
_space_group_name_H-M_alt 'C m c m'
_atom_sites_solution_hydrogens difmap
_audit_creation_method SHELXL-2014/7
_cell_angle_alpha 90
_cell_angle_beta 90
_cell_angle_gamma 90
_cell_formula_units_Z 4
_cell_length_a 8.6540(4)
_cell_length_b 18.8523(11)
_cell_length_c 8.0744(4)
_cell_measurement_reflns_used 1999
_cell_measurement_temperature 308(2)
_cell_measurement_theta_max 30.6390
_cell_measurement_theta_min 2.5910
_cell_volume 1317.32(12)
_computing_structure_refinement 'SHELXL-2014/7 (Sheldrick, 2014)'
_diffrn_ambient_temperature 308(2)
_diffrn_measured_fraction_theta_full 0.999
_diffrn_measured_fraction_theta_max 0.999
_diffrn_measurement_device_type 'XtaLAB Synergy R, DW system, HyPix'
_diffrn_radiation_type MoK\a
_diffrn_radiation_wavelength 0.71073
_diffrn_reflns_av_R_equivalents 0.1673
_diffrn_reflns_av_unetI/netI 0.0783
_diffrn_reflns_Laue_measured_fraction_full 0.999
_diffrn_reflns_Laue_measured_fraction_max 0.999
_diffrn_reflns_limit_h_max 10
_diffrn_reflns_limit_h_min -9
_diffrn_reflns_limit_k_max 21
_diffrn_reflns_limit_k_min -22
_diffrn_reflns_limit_l_max 9
_diffrn_reflns_limit_l_min -9
_diffrn_reflns_number 2646
_diffrn_reflns_point_group_measured_fraction_full 0.999
_diffrn_reflns_point_group_measured_fraction_max 0.999
_diffrn_reflns_theta_full 24.983
_diffrn_reflns_theta_max 24.983
_diffrn_reflns_theta_min 2.590
_diffrn_source 'Rotating-anode X-ray tube'
_exptl_absorpt_coefficient_mu 19.805
_exptl_absorpt_correction_T_max 0.013
_exptl_absorpt_correction_T_min 0.004
_exptl_absorpt_correction_type multi-scan
_exptl_absorpt_process_details
;
CrysAlisPro 1.171.40.14e (Rigaku Oxford Diffraction, 2018)
Empirical absorption correction using spherical harmonics,
 implemented in SCALE3 ABSPACK scaling algorithm.
;
_exptl_crystal_colour yellow
_exptl_crystal_density_diffrn 3.479
_exptl_crystal_description block
_exptl_crystal_F_000 1184
_exptl_crystal_size_max 0.3
_exptl_crystal_size_mid 0.26
_exptl_crystal_size_min 0.22
_refine_diff_density_max 2.681
_refine_diff_density_min -3.196
_refine_diff_density_rms 0.569
_refine_ls_extinction_method none
_refine_ls_goodness_of_fit_ref 1.109
_refine_ls_hydrogen_treatment constr
_refine_ls_matrix_type full
_refine_ls_number_parameters 48
_refine_ls_number_reflns 672
_refine_ls_number_restraints 65
_refine_ls_restrained_S_all 1.061
_refine_ls_R_factor_all 0.0949
_refine_ls_R_factor_gt 0.0910
_refine_ls_shift/su_max 0.001
_refine_ls_shift/su_mean 0.000
_refine_ls_structure_factor_coef Fsqd
_refine_ls_weighting_details 'w=1/[\s^2^(Fo^2^)+(0.2000P)^2^] where P=(Fo^2^+2Fc^2^)/3'
_refine_ls_weighting_scheme calc
_refine_ls_wR_factor_gt 0.2657
_refine_ls_wR_factor_ref 0.2688
_reflns_Friedel_coverage 0.000
_reflns_number_gt 596
_reflns_number_total 672
_reflns_threshold_expression 'I > 2\s(I)'
_cod_data_source_file ja0c00371_si_004.cif
_cod_data_source_block CMCM
_cod_database_code 4134274
_shelx_shelxl_version_number 2014/7
_shelx_space_group_comment
;
The symmetry employed for this shelxl refinement is uniquely defined
by the following loop, which should always be used as a source of
symmetry information in preference to the above space-group names.
They are only intended as comments.
;

loop_
_space_group_symop_operation_xyz
'x, y, z'
'-x, -y, z+1/2'
'-x, y, -z+1/2'
'x, -y, -z'
'x+1/2, y+1/2, z'
'-x+1/2, -y+1/2, z+1/2'
'-x+1/2, y+1/2, -z+1/2'
'x+1/2, -y+1/2, -z'
'-x, -y, -z'
'x, y, -z-1/2'
'x, -y, z-1/2'
'-x, y, z'
'-x+1/2, -y+1/2, -z'
'x+1/2, y+1/2, -z-1/2'
'x+1/2, -y+1/2, z-1/2'
'-x+1/2, y+1/2, z'

loop_
_atom_site_label
_atom_site_type_symbol
_atom_site_fract_x
_atom_site_fract_y
_atom_site_fract_z
_atom_site_U_iso_or_equiv
_atom_site_adp_type
_atom_site_occupancy
_atom_site_site_symmetry_order
_atom_site_calc_flag
_atom_site_refinement_flags_posn
_atom_site_refinement_flags_adp
_atom_site_refinement_flags_occupancy
_atom_site_disorder_assembly
_atom_site_disorder_group
Pb1 Pb 0.0000 1.0000 0.0000 0.0512(2) Uani 1 4 d S T P . .
I1 I 0.25686(12) 1.06152(5) 0.2500 0.0698(3) Uani 1 2 d S T P . .
I2 I 0.0000 0.86539(6) 0.2500 0.0609(4) Uani 1 4 d S T P . .
C1 C 0.5000 0.2475(5) 0.8393(19) 0.150(4) Uani 0.5 2 d DS TU P . .
C2 C 0.5000 0.1848(5) 0.9227(19) 0.151(3) Uani 1 2 d DS TU P . .
H2A H 0.5888 0.1858 0.9939 0.181 Uiso 0.5 1 d R U P . .
H2B H 0.4112 0.1858 0.9939 0.181 Uiso 0.5 1 d R U P . .
C3 C 0.5000 0.1181(7) 0.8427(12) 0.143(4) Uani 1 2 d DS TU P . .
H3A H 0.6109 0.1181 0.8427 0.172 Uiso 0.75 1 d R U P . .
F1 F 0.5000 0.0695(10) 0.9948(17) 0.1508(16) Uani 0.5 2 d DS TU P . .
F1' F 0.461(7) 0.142(2) 1.0191(18) 0.1505(16) Uani 0 1 d D U P . .
N1 N 0.5000 0.2475(5) 0.8393(19) 0.150(4) Uani 0.5 2 d DS TU P . .
H1A H 0.5795 0.2733 0.8736 0.180 Uiso 0.25 1 d R U P . .
H1B H 0.4124 0.2733 0.8736 0.180 Uiso 0.25 1 d R U P . .

loop_
_atom_site_aniso_label
_atom_site_aniso_U_11
_atom_site_aniso_U_22
_atom_site_aniso_U_33
_atom_site_aniso_U_23
_atom_site_aniso_U_13
_atom_site_aniso_U_12
Pb1 0.0515(4) 0.0588(4) 0.0434(5) 0.0000(3) 0.000 0.000
I1 0.0585(5) 0.0749(6) 0.0759(7) 0.000 0.000 -0.0178(4)
I2 0.0791(8) 0.0483(6) 0.0551(8) 0.000 0.000 0.000
C1 0.267(7) 0.069(5) 0.113(7) -0.014(6) 0.000 0.000
C2 0.261(6) 0.077(5) 0.114(6) -0.015(6) 0.000 0.000
C3 0.251(7) 0.064(5) 0.114(7) -0.014(6) 0.000 0.000
F1 0.254(3) 0.080(2) 0.118(3) -0.018(3) 0.000 0.000
F1' 0.254(3) 0.080(2) 0.118(3) -0.017(3) 0.000(3) 0.000(3)
N1 0.267(7) 0.069(5) 0.113(7) -0.014(6) 0.000 0.000

loop_
_atom_type_symbol
_atom_type_description
_atom_type_scat_dispersion_real
_atom_type_scat_dispersion_imag
_atom_type_scat_source
C C 0.0033 0.0016 'International Tables Vol C Tables 4.2.6.8 and 6.1.1.4'
H H 0.0000 0.0000 'International Tables Vol C Tables 4.2.6.8 and 6.1.1.4'
N N 0.0061 0.0033 'International Tables Vol C Tables 4.2.6.8 and 6.1.1.4'
F F 0.0171 0.0103 'International Tables Vol C Tables 4.2.6.8 and 6.1.1.4'
I I -0.4742 1.8119 'International Tables Vol C Tables 4.2.6.8 and 6.1.1.4'
Pb Pb -3.3944 10.1111 'International Tables Vol C Tables 4.2.6.8 and 6.1.1.4'

loop_
_geom_angle_atom_site_label_1
_geom_angle_atom_site_label_2
_geom_angle_atom_site_label_3
_geom_angle
_geom_angle_site_symmetry_1
_geom_angle_site_symmetry_3
_geom_angle_publ_flag
I1 Pb1 I1 87.35(3) 9_575 11_575 ?
I1 Pb1 I1 92.65(3) 9_575 3 ?
I1 Pb1 I1 180.0 11_575 3 ?
I1 Pb1 I1 180.0 9_575 . ?
I1 Pb1 I1 92.65(3) 11_575 . ?
I1 Pb1 I1 87.35(3) 3 . ?
I1 Pb1 I2 96.223(17) 9_575 . ?
I1 Pb1 I2 96.223(17) 11_575 . ?
I1 Pb1 I2 83.777(17) 3 . ?
I1 Pb1 I2 83.777(17) . . ?
I1 Pb1 I2 83.777(17) 9_575 9_575 ?
I1 Pb1 I2 83.777(17) 11_575 9_575 ?
I1 Pb1 I2 96.223(17) 3 9_575 ?
I1 Pb1 I2 96.223(17) . 9_575 ?
I2 Pb1 I2 180.0 . 9_575 ?
Pb1 I1 Pb1 77.67(2) . 2_575 ?
Pb1 I2 Pb1 77.00(2) 2_575 . ?
C2 C1 N1 119.7(9) . 10_557 ?
C2 C1 C1 119.7(9) . 10_557 ?
N1 C1 C1 0.0 10_557 10_557 ?
F1' C2 F1' 33(6) . 12_655 ?
F1' C2 C1 158(2) . . ?
F1' C2 C1 158(2) 12_655 . ?
F1' C2 C3 71.8(16) . . ?
F1' C2 C3 71.8(16) 12_655 . ?
C1 C2 C3 123.1(13) . . ?
C2 C3 C3 117.2(7) . 10_557 ?
C2 C3 F1' 46.7(19) . . ?
C3 C3 F1' 158.5(17) 10_557 . ?
C2 C3 F1' 46.7(19) . 12_655 ?
C3 C3 F1' 158.5(17) 10_557 12_655 ?
F1' C3 F1' 25(5) . 12_655 ?
C2 C3 F1 99.5(11) . . ?
C3 C3 F1 143.3(8) 10_557 . ?
F1' C3 F1 55.2(18) . . ?
F1' C3 F1 55.2(18) 12_655 . ?
F1' F1 F1' 27(5) 12_655 . ?
F1' F1 C3 62.3(10) 12_655 . ?
F1' F1 C3 62.3(10) . . ?
F1' F1' C2 73(3) 12_655 . ?
F1' F1' F1 76(3) 12_655 . ?
C2 F1' F1 120(2) . . ?
F1' F1' C3 77(2) 12_655 . ?
C2 F1' C3 61.4(12) . . ?
F1 F1' C3 62.5(13) . . ?

loop_
_geom_bond_atom_site_label_1
_geom_bond_atom_site_label_2
_geom_bond_distance
_geom_bond_site_symmetry_2
_geom_bond_publ_flag
Pb1 I1 3.2189(8) 9_575 ?
Pb1 I1 3.2189(8) 11_575 ?
Pb1 I1 3.2189(8) 3 ?
Pb1 I1 3.2189(8) . ?
Pb1 I2 3.2426(8) . ?
Pb1 I2 3.2426(8) 9_575 ?
I1 Pb1 3.2189(8) 2_575 ?
I2 Pb1 3.2426(8) 2_575 ?
C1 C2 1.359(11) . ?
C1 N1 1.44(3) 10_557 ?
C1 C1 1.44(3) 10_557 ?
C2 F1' 1.17(4) . ?
C2 F1' 1.17(4) 12_655 ?
C2 C3 1.414(18) . ?
C3 C3 1.50(2) 10_557 ?
C3 F1' 1.530(17) . ?
C3 F1' 1.530(17) 12_655 ?
C3 F1 1.532(15) . ?
F1 F1' 1.42(5) 12_655 ?
F1 F1' 1.42(5) . ?
F1' F1' 0.67(12) 12_655 ?
